data_4324705
loop_
_publ_author_name
'Jian-Hong Liao'
'How-Wei Chang'
'Hong-Chih You'
'Ching-Shiang Fang'
'C. W. Liu'

_publ_section_title
;
 Tetrahedral-Shaped Anions as a Template in the Synthesis of
 High-Nuclearity Silver(I) Dithiophosphate Clusters
;
_journal_name_full 'Inorganic Chemistry'
_journal_page_first 2070
_journal_page_last 2072
_journal_paper_doi 10.1021/ic102453q
_journal_volume 50
_journal_year 2011
_chemical_formula_sum 'C96 H240 Ag32 F24 O56 P28 S50'
_chemical_formula_weight 8668.88
_chemical_name_systematic
; 
 ? 
;
_space_group_IT_number 2
_symmetry_cell_setting triclinic
_symmetry_space_group_name_Hall '-P 1'
_symmetry_space_group_name_H-M 'P -1'
_atom_sites_solution_hydrogens geom
_atom_sites_solution_primary direct
_atom_sites_solution_secondary difmap
_audit_creation_method SHELXL-97
_cell_angle_alpha 90.118(2)
_cell_angle_beta 94.861(2)
_cell_angle_gamma 109.468(2)
_cell_formula_units_Z 1
_cell_length_a 15.7461(14)
_cell_length_b 19.5259(18)
_cell_length_c 22.880(2)
_cell_measurement_reflns_used 9905
_cell_measurement_temperature 296(2)
_cell_measurement_theta_max 21.70
_cell_measurement_theta_min 2.16
_cell_volume 6605.1(10)
_computing_cell_refinement 'Bruker SAINT'
_computing_data_collection 'Bruker APEX2'
_computing_data_reduction 'Bruker SAINT'
_computing_molecular_graphics 'Bruker SHELXTL'
_computing_publication_material 'Bruker SHELXTL'
_computing_structure_refinement 'SHELXL-97 (Sheldrick, 1997)'
_computing_structure_solution 'SHELXS-97 (Sheldrick, 1990)'
_diffrn_ambient_temperature 296(2)
_diffrn_measured_fraction_theta_full 0.997
_diffrn_measured_fraction_theta_max 0.997
_diffrn_measurement_device_type 'Bruker APEX-II CCD'
_diffrn_measurement_method '\f and \w scans'
_diffrn_radiation_monochromator graphite
_diffrn_radiation_source 'fine-focus sealed tube'
_diffrn_radiation_type MoK\a
_diffrn_radiation_wavelength 0.71073
_diffrn_reflns_av_R_equivalents 0.0577
_diffrn_reflns_av_sigmaI/netI 0.0904
_diffrn_reflns_limit_h_max 19
_diffrn_reflns_limit_h_min -21
_diffrn_reflns_limit_k_max 26
_diffrn_reflns_limit_k_min -26
_diffrn_reflns_limit_l_max 30
_diffrn_reflns_limit_l_min -30
_diffrn_reflns_number 77116
_diffrn_reflns_theta_full 28.36
_diffrn_reflns_theta_max 28.36
_diffrn_reflns_theta_min 0.89
_diffrn_standards_number 0
_exptl_absorpt_coefficient_mu 2.948
_exptl_absorpt_correction_T_max 0.6830
_exptl_absorpt_correction_T_min 0.5765
_exptl_absorpt_correction_type multi-scan
_exptl_absorpt_process_details SADABS
_exptl_crystal_colour colourless
_exptl_crystal_density_diffrn 2.179
_exptl_crystal_description block
_exptl_crystal_F_000 4204
_exptl_crystal_size_max 0.21
_exptl_crystal_size_mid 0.15
_exptl_crystal_size_min 0.14
_refine_diff_density_max 1.800
_refine_diff_density_min -1.346
_refine_diff_density_rms 0.118
_refine_ls_extinction_method none
_refine_ls_goodness_of_fit_ref 0.974
_refine_ls_hydrogen_treatment constr
_refine_ls_matrix_type full
_refine_ls_number_parameters 1250
_refine_ls_number_reflns 32924
_refine_ls_number_restraints 3
_refine_ls_restrained_S_all 0.975
_refine_ls_R_factor_all 0.1613
_refine_ls_R_factor_gt 0.0550
_refine_ls_shift/su_max 0.001
_refine_ls_shift/su_mean 0.000
_refine_ls_structure_factor_coef Fsqd
_refine_ls_weighting_details 'calc w=1/[\s^2^(Fo^2^)+(0.0732P)^2^+3.9758P] where P=(Fo^2^+2Fc^2^)/3'
_refine_ls_weighting_scheme calc
_refine_ls_wR_factor_gt 0.1326
_refine_ls_wR_factor_ref 0.1802
_reflns_number_gt 13020
_reflns_number_total 32924
_reflns_threshold_expression >2sigma(I)
_cod_data_source_file ic102453q_si_001_1.cif
_cod_data_source_block 1
_cod_database_code 4324705

loop_
_symmetry_equiv_pos_as_xyz
'x, y, z'
'-x, -y, -z'

loop_
_atom_site_label
_atom_site_type_symbol
_atom_site_fract_x
_atom_site_fract_y
_atom_site_fract_z
_atom_site_U_iso_or_equiv
_atom_site_adp_type
_atom_site_occupancy
_atom_site_symmetry_multiplicity
_atom_site_calc_flag
_atom_site_refinement_flags
_atom_site_disorder_assembly
_atom_site_disorder_group
Ag1 Ag 1.08867(5) 0.63677(4) 0.20226(4) 0.0842(2) Uani 1 1 d . A .
Ag2 Ag 0.90149(6) 0.52272(5) 0.25552(4) 0.0886(2) Uani 1 1 d . A .
Ag3 Ag 1.06001(5) 0.67381(4) 0.38445(4) 0.0785(2) Uani 1 1 d . A .
Ag4 Ag 1.18460(6) 0.83833(5) 0.27724(4) 0.0993(3) Uani 1 1 d . . .
Ag5 Ag 1.11874(7) 0.84296(5) 0.11329(4) 0.1065(3) Uani 1 1 d . . .
Ag6 Ag 0.86112(6) 0.62401(5) 0.11548(4) 0.0976(3) Uani 1 1 d . A .
Ag7 Ag 0.71192(6) 0.60073(5) 0.23001(4) 0.0905(3) Uani 1 1 d . A .
Ag8 Ag 0.78245(6) 0.60810(5) 0.36730(4) 0.0999(3) Uani 1 1 d . A .
Ag9 Ag 1.00713(6) 0.81899(5) 0.38928(4) 0.0910(3) Uani 1 1 d . . .
Ag10 Ag 0.95786(6) 0.94112(6) 0.24661(4) 0.1034(3) Uani 1 1 d . . .
A11A Ag 0.8903(2) 0.8098(2) 0.11830(17) 0.1103(10) Uani 0.50 1 d P A 1
A11B Ag 0.9382(2) 0.83294(17) 0.13516(15) 0.0972(8) Uani 0.50 1 d P A 2
Ag12 Ag 0.78740(7) 0.81826(5) 0.27695(4) 0.1088(3) Uani 1 1 d . A .
Ag13 Ag 0.72395(5) 0.47117(4) 0.14991(3) 0.0748(2) Uani 1 1 d . A .
Ag14 Ag 0.79882(6) 0.78268(4) 0.41753(4) 0.0847(2) Uani 1 1 d . A .
Ag15 Ag 1.24784(5) 0.70993(4) 0.31054(3) 0.0704(2) Uani 1 1 d . A .
Ag16 Ag 1.01628(5) 0.98884(4) 0.08133(3) 0.0783(2) Uani 1 1 d . . .
S1 S 0.79311(19) 0.85101(14) 0.16802(11) 0.0811(7) Uani 1 1 d . . .
S2 S 0.93846(17) 1.02472(12) 0.16445(10) 0.0676(6) Uani 1 1 d . A .
S3 S 0.97750(17) 0.76202(12) 0.05215(11) 0.0711(6) Uani 1 1 d . A .
S4 S 0.91092(18) 0.90184(13) 0.00331(10) 0.0715(6) Uani 1 1 d . . .
S5 S 1.09356(15) 0.90259(12) 0.21971(10) 0.0621(5) Uani 1 1 d . A .
S6 S 1.17699(16) 0.98552(14) 0.10027(10) 0.0717(6) Uani 1 1 d . A .
S7 S 0.75919(18) 0.88230(14) 0.36597(12) 0.0790(7) Uani 1 1 d . . .
S8 S 0.98740(19) 0.94512(15) 0.35329(11) 0.0795(7) Uani 1 1 d . A .
S9 S 0.68049(18) 0.66016(14) 0.41339(11) 0.0787(7) Uani 1 1 d . . .
S10 S 0.65455(18) 0.69753(14) 0.26686(11) 0.0793(7) Uani 1 1 d . . .
S11 S 0.6861(2) 0.50907(16) 0.04951(11) 0.0837(8) Uani 1 1 d . . .
S12 S 0.73310(19) 0.66578(14) 0.12830(12) 0.0848(8) Uani 1 1 d . . .
S13 S 0.85413(15) 0.42740(12) 0.17527(10) 0.0633(6) Uani 1 1 d . . .
S14 S 0.98606(16) 0.58006(12) 0.10817(11) 0.0692(6) Uani 1 1 d . . .
S15 S 1.33229(16) 0.82239(12) 0.26147(10) 0.0654(6) Uani 1 1 d . A .
S16 S 1.18627(15) 0.74560(12) 0.13942(10) 0.0676(6) Uani 1 1 d . A .
S17 S 0.92417(17) 0.62932(14) 0.44325(12) 0.0804(7) Uani 1 1 d . . .
S18 S 0.93932(18) 0.80312(13) 0.48527(10) 0.0711(6) Uani 1 1 d . A .
S19 S 0.77938(17) 0.48601(15) 0.33370(11) 0.0776(7) Uani 1 1 d . . .
S20 S 0.61267(17) 0.46940(15) 0.22152(11) 0.0801(7) Uani 1 1 d . . .
S21 S 1.20362(16) 0.59019(12) 0.25734(10) 0.0643(6) Uani 1 1 d . . .
S22 S 1.02318(16) 0.53986(12) 0.34050(11) 0.0682(6) Uani 1 1 d . . .
S23 S 1.22443(16) 0.72321(12) 0.41628(10) 0.0649(6) Uani 1 1 d . . .
S24 S 1.17369(18) 0.87752(14) 0.38082(12) 0.0808(7) Uani 1 1 d . A .
S25 S 0.94263(13) 0.71207(10) 0.26031(8) 0.0471(4) Uani 1 1 d . . .
P1 P 0.81196(18) 0.95621(14) 0.15273(11) 0.0712(7) Uani 1 1 d . A .
P2 P 0.96099(16) 0.82504(12) -0.01409(10) 0.0596(6) Uani 1 1 d . . .
P3 P 1.18495(15) 0.98921(12) 0.18726(10) 0.0595(6) Uani 1 1 d . . .
P4 P 0.87935(17) 0.95927(13) 0.38387(10) 0.0648(6) Uani 1 1 d . A .
P5 P 0.60173(16) 0.67101(14) 0.34281(11) 0.0674(6) Uani 1 1 d . A .
P6 P 0.64597(18) 0.58913(15) 0.07400(11) 0.0731(7) Uani 1 1 d . A .
P7 P 0.93019(15) 0.47143(12) 0.11053(10) 0.0578(5) Uani 1 1 d . A .
P8 P 1.31130(15) 0.79219(11) 0.17615(10) 0.0549(5) Uani 1 1 d . . .
P9 P 0.92728(18) 0.70114(13) 0.50562(10) 0.0669(6) Uani 1 1 d . A .
P10 P 0.65677(17) 0.43237(13) 0.29532(11) 0.0685(6) Uani 1 1 d . A .
P11 P 1.13855(15) 0.52946(11) 0.32040(9) 0.0556(5) Uani 1 1 d . A .
P12 P 1.25228(16) 0.83111(13) 0.42556(10) 0.0619(6) Uani 1 1 d . A .
P13 P 0.6114(3) 0.1805(2) 0.09355(17) 0.1135(11) Uani 1 1 d . . .
P14 P 0.5830(4) 0.8291(2) 0.5904(2) 0.1349(14) Uani 1 1 d . . .
F1 F 0.6906(7) 0.1931(8) 0.0554(5) 0.220(5) Uani 1 1 d . . .
F2 F 0.5576(8) 0.1870(8) 0.0360(5) 0.230(6) Uani 1 1 d . . .
F3 F 0.5338(8) 0.1779(9) 0.1285(6) 0.255(7) Uani 1 1 d . . .
F4 F 0.6381(10) 0.2607(6) 0.1061(6) 0.248(7) Uani 1 1 d . . .
F5 F 0.6642(11) 0.1737(10) 0.1488(5) 0.281(8) Uani 1 1 d . . .
F6 F 0.5879(14) 0.1028(6) 0.0829(7) 0.311(9) Uani 1 1 d . . .
F7 F 0.5903(9) 0.7806(7) 0.6434(6) 0.243(6) Uani 1 1 d . . .
F8 F 0.6568(8) 0.8952(6) 0.6183(5) 0.221(5) Uani 1 1 d . . .
F9 F 0.5774(10) 0.8758(6) 0.5399(5) 0.231(6) Uani 1 1 d . . .
F10 F 0.4974(9) 0.7741(7) 0.5683(7) 0.262(7) Uani 1 1 d . . .
F11 F 0.5226(12) 0.8583(11) 0.6203(8) 0.309(9) Uani 1 1 d . . .
F12 F 0.6410(12) 0.7997(10) 0.5618(8) 0.301(9) Uani 1 1 d . . .
O1 O 0.9072(4) 0.9722(4) 0.4507(2) 0.0799(18) Uani 1 1 d . . .
O2 O 0.8645(4) 1.0300(3) 0.3596(3) 0.0800(18) Uani 1 1 d . . .
O3 O 0.5583(5) 0.7301(4) 0.3541(3) 0.093(2) Uani 1 1 d . . .
O4 O 0.5254(4) 0.5951(4) 0.3372(3) 0.087(2) Uani 1 1 d . . .
O5 O 0.8374(5) 0.6650(3) 0.5361(3) 0.089(2) Uani 1 1 d . . .
O6 O 1.0095(6) 0.7107(4) 0.5529(3) 0.117(3) Uani 1 1 d . . .
O7 O 0.5824(4) 0.4279(4) 0.3361(3) 0.098(2) Uani 1 1 d . . .
O8 O 0.6641(8) 0.3558(4) 0.2864(4) 0.151(4) Uani 1 1 d . . .
O9 O 0.6223(6) 0.6225(5) 0.0156(3) 0.121(3) Uani 1 1 d . . .
O10 O 0.5568(5) 0.5642(4) 0.1078(3) 0.095(2) Uani 1 1 d . . .
O11 O 0.7786(5) 0.9656(4) 0.0884(3) 0.098(2) Uani 1 1 d D . .
O12 O 0.7505(6) 0.9735(5) 0.1952(4) 0.121(3) Uani 1 1 d . . .
O13 O 0.8963(5) 0.7698(3) -0.0617(3) 0.087(2) Uani 1 1 d . A .
O14 O 1.0528(4) 0.8634(3) -0.0410(3) 0.0795(18) Uani 1 1 d . A .
O15 O 0.8755(4) 0.4479(3) 0.0491(2) 0.0670(15) Uani 1 1 d . . .
O16 O 1.0058(4) 0.4361(3) 0.1148(3) 0.0733(17) Uani 1 1 d . . .
O17 O 1.3596(4) 0.7364(3) 0.1632(3) 0.0772(17) Uani 1 1 d . A .
O18 O 1.3610(4) 0.8651(3) 0.1460(3) 0.0718(16) Uani 1 1 d . A .
O19 O 1.2791(4) 0.9895(3) 0.2158(3) 0.0717(16) Uani 1 1 d . A .
O20 O 1.1741(4) 1.0631(3) 0.2076(3) 0.0741(17) Uani 1 1 d . A .
O21 O 1.2503(5) 0.8524(4) 0.4915(3) 0.0839(19) Uani 1 1 d . . .
O22 O 1.3519(4) 0.8636(3) 0.4094(3) 0.0692(16) Uani 1 1 d . . .
O23 O 1.2086(4) 0.5466(3) 0.3762(2) 0.0696(16) Uani 1 1 d . . .
O24 O 1.1248(4) 0.4475(3) 0.3066(3) 0.0725(17) Uani 1 1 d . . .
O25 O 0.8775(4) 0.6398(3) 0.2592(4) 0.117(3) Uani 1 1 d . A .
O26A O 0.9223(7) 0.7681(6) 0.2965(5) 0.064(3) Uiso 0.50 1 d P B 1
O27A O 0.9402(7) 0.7317(5) 0.1989(4) 0.052(3) Uiso 0.50 1 d P B 1
O26B O 0.9289(14) 0.7143(11) 0.3255(9) 0.146(7) Uiso 0.50 1 d P B 2
O27B O 0.9168(10) 0.7671(8) 0.2342(6) 0.095(4) Uiso 0.50 1 d P A 2
O28 O 1.0352(4) 0.7131(4) 0.2728(4) 0.102(2) Uani 1 1 d . A .
C1 C 0.8479(11) 0.9951(9) 0.4920(5) 0.139(6) Uani 1 1 d . A .
H1A H 0.8815 1.0413 0.5118 0.167 Uiso 1 1 calc R . .
H1B H 0.7944 0.9994 0.4701 0.167 Uiso 1 1 calc R . .
C2 C 0.8260(13) 0.9444(9) 0.5289(9) 0.180(8) Uani 1 1 d . . .
H2A H 0.7875 0.9546 0.5555 0.271 Uiso 1 1 calc R A .
H2B H 0.8797 0.9417 0.5506 0.271 Uiso 1 1 calc R . .
H2C H 0.7946 0.8989 0.5083 0.271 Uiso 1 1 calc R . .
C3 C 0.9383(9) 1.1010(6) 0.3682(6) 0.123(5) Uani 1 1 d . A .
H3A H 0.9357 1.1231 0.4057 0.148 Uiso 1 1 calc R . .
H3B H 0.9964 1.0940 0.3683 0.148 Uiso 1 1 calc R . .
C4 C 0.9284(11) 1.1469(7) 0.3223(6) 0.139(5) Uani 1 1 d . . .
H4A H 0.9756 1.1932 0.3279 0.209 Uiso 1 1 calc R A .
H4B H 0.8707 1.1536 0.3224 0.209 Uiso 1 1 calc R . .
H4C H 0.9321 1.1252 0.2853 0.209 Uiso 1 1 calc R . .
C5 C 0.5293(11) 0.7589(11) 0.4109(6) 0.187(8) Uani 1 1 d D A .
H5A H 0.5758 0.7674 0.4433 0.224 Uiso 1 1 calc R . .
H5B H 0.5160 0.8034 0.4037 0.224 Uiso 1 1 calc R . .
C6 C 0.4465(13) 0.6979(11) 0.4225(10) 0.247(11) Uiso 1 1 d D . .
H6A H 0.4252 0.7079 0.4585 0.371 Uiso 1 1 calc R A .
H6B H 0.4604 0.6537 0.4255 0.371 Uiso 1 1 calc R . .
H6C H 0.4004 0.6928 0.3908 0.371 Uiso 1 1 calc R . .
C7 C 0.4531(8) 0.5746(7) 0.2912(6) 0.114(4) Uani 1 1 d . A .
H7A H 0.4778 0.5766 0.2536 0.137 Uiso 1 1 calc R . .
H7B H 0.4202 0.6086 0.2912 0.137 Uiso 1 1 calc R . .
C8 C 0.3919(8) 0.5020(6) 0.2990(6) 0.118(4) Uani 1 1 d . . .
H8A H 0.3445 0.4892 0.2675 0.176 Uiso 1 1 calc R A .
H8B H 0.3660 0.5004 0.3357 0.176 Uiso 1 1 calc R . .
H8C H 0.4244 0.4683 0.2990 0.176 Uiso 1 1 calc R . .
C9 C 0.8066(11) 0.7049(8) 0.5783(6) 0.144(6) Uani 1 1 d . A .
H9A H 0.8561 0.7277 0.6078 0.172 Uiso 1 1 calc R . .
H9B H 0.7904 0.7432 0.5583 0.172 Uiso 1 1 calc R . .
C10 C 0.7368(11) 0.6642(9) 0.6045(7) 0.164(7) Uani 1 1 d . . .
H10A H 0.7201 0.6936 0.6319 0.247 Uiso 1 1 calc R A .
H10B H 0.7526 0.6266 0.6249 0.247 Uiso 1 1 calc R . .
H10C H 0.6868 0.6425 0.5757 0.247 Uiso 1 1 calc R . .
C11 C 1.0513(15) 0.6638(12) 0.5711(10) 0.209(9) Uiso 1 1 d . A .
H11A H 1.0054 0.6257 0.5892 0.251 Uiso 1 1 calc R . .
H11B H 1.0606 0.6419 0.5352 0.251 Uiso 1 1 calc R . .
C12 C 1.1240(12) 0.6725(11) 0.6044(11) 0.254(14) Uani 1 1 d . . .
H12A H 1.1356 0.6273 0.6068 0.380 Uiso 1 1 calc R A .
H12B H 1.1172 0.6883 0.6430 0.380 Uiso 1 1 calc R . .
H12C H 1.1738 0.7084 0.5885 0.380 Uiso 1 1 calc R . .
C13 C 0.5840(10) 0.4026(9) 0.3958(6) 0.143(6) Uani 1 1 d . A .
H13A H 0.5619 0.3499 0.3952 0.171 Uiso 1 1 calc R . .
H13B H 0.6456 0.4193 0.4140 0.171 Uiso 1 1 calc R . .
C14 C 0.5279(11) 0.4302(11) 0.4294(7) 0.185(8) Uani 1 1 d . . .
H14A H 0.5255 0.4104 0.4678 0.277 Uiso 1 1 calc R A .
H14B H 0.4679 0.4162 0.4099 0.277 Uiso 1 1 calc R . .
H14C H 0.5530 0.4822 0.4328 0.277 Uiso 1 1 calc R . .
C15 C 0.6040(16) 0.2957(13) 0.2549(11) 0.241(11) Uiso 1 1 d . A .
H15A H 0.6049 0.3020 0.2129 0.289 Uiso 1 1 calc R . .
H15B H 0.5427 0.2847 0.2656 0.289 Uiso 1 1 calc R . .
C16 C 0.6466(18) 0.2351(15) 0.2764(12) 0.299(14) Uiso 1 1 d . . .
H16A H 0.6164 0.1906 0.2541 0.449 Uiso 1 1 calc R A .
H16B H 0.6390 0.2269 0.3172 0.449 Uiso 1 1 calc R . .
H16C H 0.7098 0.2514 0.2707 0.449 Uiso 1 1 calc R . .
C17 C 0.6023(17) 0.6890(14) 0.0122(11) 0.237(11) Uiso 1 1 d . A .
H17A H 0.5628 0.6897 0.0423 0.284 Uiso 1 1 calc R . .
H17B H 0.6582 0.7293 0.0207 0.284 Uiso 1 1 calc R . .
C18 C 0.564(2) 0.6992(16) -0.0388(13) 0.321(17) Uiso 1 1 d . . .
H18A H 0.5492 0.7431 -0.0366 0.482 Uiso 1 1 calc R A .
H18B H 0.5094 0.6588 -0.0485 0.482 Uiso 1 1 calc R . .
H18C H 0.6045 0.7031 -0.0686 0.482 Uiso 1 1 calc R . .
C19 C 0.4766(9) 0.5074(10) 0.0875(6) 0.155(7) Uani 1 1 d . A .
H19A H 0.4899 0.4625 0.0843 0.186 Uiso 1 1 calc R . .
H19B H 0.4559 0.5183 0.0486 0.186 Uiso 1 1 calc R . .
C20 C 0.4060(9) 0.4971(11) 0.1252(7) 0.189(9) Uani 1 1 d . . .
H20A H 0.3546 0.4564 0.1108 0.284 Uiso 1 1 calc R A .
H20B H 0.3891 0.5400 0.1260 0.284 Uiso 1 1 calc R . .
H20C H 0.4269 0.4882 0.1641 0.284 Uiso 1 1 calc R . .
C21 C 0.6859(8) 0.9207(10) 0.0672(8) 0.216(10) Uani 1 1 d D A .
H21A H 0.6431 0.9283 0.0923 0.259 Uiso 1 1 calc R . .
H21B H 0.6799 0.8696 0.0671 0.259 Uiso 1 1 calc R . .
C22 C 0.6690(16) 0.9435(13) 0.0068(8) 0.253(11) Uiso 1 1 d D . .
H22A H 0.6070 0.9188 -0.0074 0.379 Uiso 1 1 calc R A .
H22B H 0.7079 0.9313 -0.0184 0.379 Uiso 1 1 calc R . .
H22C H 0.6810 0.9950 0.0070 0.379 Uiso 1 1 calc R . .
C23 C 0.7293(14) 1.0350(11) 0.2028(9) 0.198(8) Uiso 1 1 d . A .
H23A H 0.7007 1.0458 0.1664 0.238 Uiso 1 1 calc R . .
H23B H 0.7840 1.0757 0.2135 0.238 Uiso 1 1 calc R . .
C24 C 0.6662(11) 1.0247(12) 0.2504(7) 0.211(10) Uani 1 1 d . . .
H24A H 0.6561 1.0696 0.2581 0.316 Uiso 1 1 calc R A .
H24B H 0.6927 1.0101 0.2854 0.316 Uiso 1 1 calc R . .
H24C H 0.6097 0.9878 0.2379 0.316 Uiso 1 1 calc R . .
C25 C 0.8493(14) 0.7926(9) -0.1106(8) 0.191(9) Uani 1 1 d . . .
H25A H 0.8342 0.8343 -0.0982 0.230 Uiso 1 1 calc R A .
H25B H 0.8894 0.8077 -0.1416 0.230 Uiso 1 1 calc R . .
C26 C 0.7725(12) 0.7398(12) -0.1324(10) 0.254(13) Uani 1 1 d . A .
H26A H 0.7454 0.7575 -0.1655 0.380 Uiso 1 1 calc R . .
H26B H 0.7310 0.7264 -0.1026 0.380 Uiso 1 1 calc R . .
H26C H 0.7868 0.6981 -0.1444 0.380 Uiso 1 1 calc R . .
C27 C 1.1169(8) 0.8296(7) -0.0558(6) 0.109(4) Uani 1 1 d . . .
H27A H 1.1217 0.7961 -0.0254 0.131 Uiso 1 1 calc R A .
H27B H 1.1759 0.8667 -0.0565 0.131 Uiso 1 1 calc R . .
C28 C 1.0925(9) 0.7900(7) -0.1126(6) 0.124(5) Uani 1 1 d . A .
H28A H 1.1374 0.7684 -0.1199 0.185 Uiso 1 1 calc R . .
H28B H 1.0894 0.8230 -0.1431 0.185 Uiso 1 1 calc R . .
H28C H 1.0347 0.7525 -0.1121 0.185 Uiso 1 1 calc R . .
C29 C 0.8241(9) 0.3713(5) 0.0333(5) 0.106(4) Uani 1 1 d . A .
H29A H 0.8658 0.3462 0.0251 0.128 Uiso 1 1 calc R . .
H29B H 0.7920 0.3484 0.0663 0.128 Uiso 1 1 calc R . .
C30 C 0.7606(9) 0.3640(6) -0.0168(5) 0.120(4) Uani 1 1 d . . .
H30A H 0.7277 0.3134 -0.0253 0.180 Uiso 1 1 calc R A .
H30B H 0.7923 0.3849 -0.0500 0.180 Uiso 1 1 calc R . .
H30C H 0.7191 0.3887 -0.0089 0.180 Uiso 1 1 calc R . .
C31 C 1.0726(9) 0.4513(9) 0.0719(6) 0.142(6) Uani 1 1 d . A .
H31A H 1.0417 0.4324 0.0338 0.170 Uiso 1 1 calc R . .
H31B H 1.0995 0.5036 0.0693 0.170 Uiso 1 1 calc R . .
C32 C 1.1369(11) 0.4243(12) 0.0832(8) 0.204(10) Uani 1 1 d . . .
H32A H 1.1773 0.4365 0.0527 0.306 Uiso 1 1 calc R A .
H32B H 1.1113 0.3724 0.0850 0.306 Uiso 1 1 calc R . .
H32C H 1.1696 0.4440 0.1202 0.306 Uiso 1 1 calc R . .
C33 C 1.4552(9) 0.7506(10) 0.1896(6) 0.150(7) Uani 1 1 d . . .
H33A H 1.4785 0.7977 0.2099 0.180 Uiso 1 1 calc R A .
H33B H 1.4573 0.7136 0.2174 0.180 Uiso 1 1 calc R . .
C34 C 1.5023(17) 0.7488(14) 0.1466(11) 0.269(13) Uiso 1 1 d . A .
H34A H 1.5629 0.7537 0.1616 0.404 Uiso 1 1 calc R . .
H34B H 1.5035 0.7881 0.1211 0.404 Uiso 1 1 calc R . .
H34C H 1.4755 0.7034 0.1250 0.404 Uiso 1 1 calc R . .
C35 C 1.3659(7) 0.8685(6) 0.0836(4) 0.086(3) Uani 1 1 d . . .
H35A H 1.3082 0.8669 0.0639 0.104 Uiso 1 1 calc R A .
H35B H 1.3812 0.8277 0.0691 0.104 Uiso 1 1 calc R . .
C36 C 1.4359(11) 0.9368(7) 0.0726(6) 0.163(7) Uani 1 1 d . A .
H36A H 1.4422 0.9405 0.0312 0.245 Uiso 1 1 calc R . .
H36B H 1.4923 0.9381 0.0930 0.245 Uiso 1 1 calc R . .
H36C H 1.4193 0.9766 0.0863 0.245 Uiso 1 1 calc R . .
C37 C 1.3622(7) 1.0433(7) 0.1988(5) 0.103(4) Uani 1 1 d . . .
H37A H 1.3710 1.0337 0.1586 0.124 Uiso 1 1 calc R A .
H37B H 1.3581 1.0916 0.2016 0.124 Uiso 1 1 calc R . .
C38 C 1.4379(7) 1.0388(7) 0.2379(7) 0.132(5) Uani 1 1 d . A .
H38A H 1.4933 1.0721 0.2259 0.197 Uiso 1 1 calc R . .
H38B H 1.4398 0.9902 0.2364 0.197 Uiso 1 1 calc R . .
H38C H 1.4306 1.0513 0.2774 0.197 Uiso 1 1 calc R . .
C39 C 1.1871(9) 1.0824(6) 0.2698(5) 0.109(4) Uani 1 1 d . . .
H39A H 1.1449 1.0444 0.2905 0.130 Uiso 1 1 calc R A .
H39B H 1.2479 1.0859 0.2849 0.130 Uiso 1 1 calc R . .
C40 C 1.1734(13) 1.1504(8) 0.2804(7) 0.183(8) Uani 1 1 d . A .
H40A H 1.1823 1.1618 0.3218 0.274 Uiso 1 1 calc R . .
H40B H 1.1129 1.1467 0.2660 0.274 Uiso 1 1 calc R . .
H40C H 1.2158 1.1882 0.2605 0.274 Uiso 1 1 calc R . .
C41 C 1.3107(8) 0.8387(7) 0.5366(4) 0.104(4) Uani 1 1 d . A .
H41A H 1.3726 0.8599 0.5269 0.125 Uiso 1 1 calc R . .
H41B H 1.2973 0.7867 0.5402 0.125 Uiso 1 1 calc R . .
C42 C 1.2992(9) 0.8712(8) 0.5928(5) 0.134(5) Uani 1 1 d . . .
H42A H 1.3391 0.8621 0.6235 0.202 Uiso 1 1 calc R A .
H42B H 1.2377 0.8500 0.6021 0.202 Uiso 1 1 calc R . .
H42C H 1.3133 0.9227 0.5891 0.202 Uiso 1 1 calc R . .
C43 C 1.3973(8) 0.9433(6) 0.4073(6) 0.115(4) Uani 1 1 d . A .
H43A H 1.3701 0.9628 0.3747 0.138 Uiso 1 1 calc R . .
H43B H 1.3919 0.9670 0.4434 0.138 Uiso 1 1 calc R . .
C44 C 1.4918(9) 0.9549(8) 0.3998(8) 0.187(8) Uani 1 1 d . . .
H44A H 1.5238 1.0060 0.3976 0.280 Uiso 1 1 calc R A .
H44B H 1.4960 0.9305 0.3642 0.280 Uiso 1 1 calc R . .
H44C H 1.5180 0.9359 0.4326 0.280 Uiso 1 1 calc R . .
C45 C 1.1852(8) 0.5154(6) 0.4326(5) 0.104(4) Uani 1 1 d . A .
H45A H 1.1342 0.5277 0.4445 0.125 Uiso 1 1 calc R . .
H45B H 1.1670 0.4629 0.4288 0.125 Uiso 1 1 calc R . .
C46 C 1.2567(12) 0.5404(9) 0.4751(6) 0.201(10) Uani 1 1 d . . .
H46A H 1.2389 0.5189 0.5118 0.301 Uiso 1 1 calc R A .
H46B H 1.2743 0.5923 0.4793 0.301 Uiso 1 1 calc R . .
H46C H 1.3068 0.5274 0.4638 0.301 Uiso 1 1 calc R . .
C47 C 1.0690(9) 0.4082(6) 0.2579(6) 0.120(5) Uani 1 1 d . A .
H47A H 1.0074 0.4061 0.2619 0.144 Uiso 1 1 calc R . .
H47B H 1.0880 0.4344 0.2227 0.144 Uiso 1 1 calc R . .
C48 C 1.0697(13) 0.3372(7) 0.2505(7) 0.184(9) Uani 1 1 d . . .
H48A H 1.0312 0.3146 0.2161 0.277 Uiso 1 1 calc R A .
H48B H 1.0482 0.3099 0.2843 0.277 Uiso 1 1 calc R . .
H48C H 1.1303 0.3385 0.2461 0.277 Uiso 1 1 calc R . .

loop_
_atom_site_aniso_label
_atom_site_aniso_U_11
_atom_site_aniso_U_22
_atom_site_aniso_U_33
_atom_site_aniso_U_23
_atom_site_aniso_U_13
_atom_site_aniso_U_12
Ag1 0.0783(5) 0.0838(5) 0.0895(6) 0.0123(4) -0.0069(4) 0.0291(4)
Ag2 0.0907(6) 0.0835(5) 0.0891(6) -0.0109(4) 0.0030(4) 0.0272(5)
Ag3 0.0673(5) 0.0775(5) 0.0882(5) -0.0052(4) -0.0032(4) 0.0236(4)
Ag4 0.1110(7) 0.1224(7) 0.0910(6) 0.0418(5) 0.0193(5) 0.0717(6)
Ag5 0.1212(8) 0.0881(6) 0.1099(7) -0.0123(5) -0.0267(6) 0.0437(6)
Ag6 0.0795(6) 0.0897(6) 0.1187(7) -0.0095(5) 0.0042(5) 0.0229(5)
Ag7 0.0911(6) 0.0883(6) 0.0882(6) -0.0100(4) 0.0057(4) 0.0254(5)
Ag8 0.0991(7) 0.1121(7) 0.0936(6) -0.0141(5) -0.0018(5) 0.0447(6)
Ag9 0.1074(7) 0.0967(6) 0.0787(5) 0.0089(4) 0.0174(5) 0.0451(5)
Ag10 0.0899(6) 0.1628(9) 0.0748(5) 0.0331(5) 0.0188(4) 0.0626(6)
A11A 0.121(3) 0.104(2) 0.113(2) 0.0112(15) 0.0369(19) 0.0407(19)
A11B 0.118(2) 0.096(2) 0.102(2) 0.0275(15) 0.0396(17) 0.0614(18)
Ag12 0.1268(8) 0.0930(6) 0.0919(6) -0.0070(5) 0.0276(6) 0.0132(6)
Ag13 0.0683(5) 0.0854(5) 0.0706(5) 0.0059(4) 0.0028(4) 0.0264(4)
Ag14 0.0907(6) 0.0753(5) 0.0833(5) 0.0114(4) -0.0009(4) 0.0234(4)
Ag15 0.0786(5) 0.0600(4) 0.0705(5) 0.0118(3) 0.0045(4) 0.0209(4)
Ag16 0.0816(5) 0.0855(5) 0.0724(5) -0.0045(4) -0.0003(4) 0.0358(4)
S1 0.0968(19) 0.0673(15) 0.0760(17) 0.0139(12) 0.0186(14) 0.0206(14)
S2 0.0810(16) 0.0599(13) 0.0662(14) 0.0084(11) 0.0126(12) 0.0278(12)
S3 0.0752(16) 0.0529(12) 0.0828(16) 0.0206(11) -0.0016(12) 0.0202(12)
S4 0.0876(17) 0.0650(14) 0.0674(15) 0.0039(11) -0.0057(12) 0.0360(13)
S5 0.0633(14) 0.0639(13) 0.0639(13) 0.0189(10) 0.0113(11) 0.0264(11)
S6 0.0697(15) 0.0812(16) 0.0677(15) 0.0263(12) 0.0156(12) 0.0277(13)
S7 0.0797(17) 0.0764(16) 0.0824(17) 0.0056(13) 0.0008(13) 0.0298(14)
S8 0.0932(19) 0.0962(18) 0.0689(15) 0.0237(13) 0.0214(13) 0.0542(16)
S9 0.0812(17) 0.0790(16) 0.0735(16) 0.0104(13) 0.0047(13) 0.0240(14)
S10 0.0868(18) 0.0806(16) 0.0699(16) 0.0044(13) 0.0223(13) 0.0236(14)
S11 0.102(2) 0.0985(19) 0.0571(14) -0.0103(13) -0.0104(13) 0.0474(17)
S12 0.0912(19) 0.0690(16) 0.0835(18) -0.0111(13) 0.0165(14) 0.0106(14)
S13 0.0649(14) 0.0595(13) 0.0628(14) 0.0112(10) 0.0076(11) 0.0166(11)
S14 0.0630(14) 0.0537(12) 0.0787(16) 0.0074(11) -0.0050(12) 0.0061(11)
S15 0.0701(15) 0.0614(13) 0.0583(13) 0.0067(10) 0.0033(11) 0.0143(12)
S16 0.0587(14) 0.0611(13) 0.0752(15) 0.0107(11) -0.0022(11) 0.0117(11)
S17 0.0673(15) 0.0803(16) 0.0892(18) -0.0268(14) 0.0034(13) 0.0200(13)
S18 0.0889(17) 0.0617(14) 0.0593(14) 0.0036(11) 0.0005(12) 0.0222(13)
S19 0.0683(16) 0.0865(17) 0.0771(17) 0.0028(13) 0.0039(12) 0.0255(14)
S20 0.0615(15) 0.0977(19) 0.0762(17) 0.0060(14) 0.0040(12) 0.0205(14)
S21 0.0715(15) 0.0656(13) 0.0633(14) 0.0094(11) 0.0088(11) 0.0320(12)
S22 0.0619(14) 0.0640(14) 0.0782(16) -0.0083(12) 0.0049(12) 0.0208(12)
S23 0.0652(14) 0.0578(13) 0.0664(14) 0.0093(10) -0.0020(11) 0.0154(11)
S24 0.0821(17) 0.0777(16) 0.0886(18) 0.0081(13) -0.0005(14) 0.0365(14)
S25 0.0524(12) 0.0432(10) 0.0450(11) 0.0019(8) -0.0005(9) 0.0164(9)
P1 0.0723(16) 0.0799(17) 0.0733(16) 0.0151(13) 0.0142(13) 0.0394(14)
P2 0.0711(15) 0.0504(12) 0.0553(13) 0.0048(10) 0.0028(11) 0.0185(11)
P3 0.0548(13) 0.0592(13) 0.0661(14) 0.0139(11) 0.0047(11) 0.0213(11)
P4 0.0789(16) 0.0653(14) 0.0588(14) 0.0017(11) 0.0067(12) 0.0356(13)
P5 0.0596(15) 0.0713(15) 0.0737(16) 0.0055(12) 0.0163(12) 0.0224(13)
P6 0.0757(17) 0.0832(17) 0.0633(15) 0.0013(13) -0.0039(13) 0.0330(14)
P7 0.0639(14) 0.0503(12) 0.0571(13) 0.0058(10) 0.0034(11) 0.0169(11)
P8 0.0532(13) 0.0512(12) 0.0600(13) 0.0107(10) 0.0086(10) 0.0162(10)
P9 0.0809(17) 0.0655(14) 0.0574(14) 0.0019(11) 0.0064(12) 0.0283(13)
P10 0.0747(17) 0.0543(13) 0.0681(15) 0.0049(11) 0.0096(12) 0.0099(12)
P11 0.0652(14) 0.0476(12) 0.0576(13) 0.0038(10) 0.0002(10) 0.0247(11)
P12 0.0603(14) 0.0631(14) 0.0573(14) -0.0013(11) 0.0003(11) 0.0153(12)
P13 0.110(3) 0.116(3) 0.102(3) 0.003(2) 0.017(2) 0.019(2)
P14 0.148(4) 0.107(3) 0.132(4) 0.007(3) -0.009(3) 0.024(3)
F1 0.151(8) 0.355(18) 0.158(9) -0.001(10) 0.033(7) 0.084(10)
F2 0.201(10) 0.376(19) 0.148(9) -0.070(10) -0.028(7) 0.153(12)
F3 0.151(9) 0.340(18) 0.251(14) 0.006(13) 0.097(10) 0.031(11)
F4 0.338(17) 0.133(8) 0.238(13) -0.037(8) 0.084(12) 0.019(10)
F5 0.39(2) 0.42(2) 0.124(8) -0.015(11) -0.055(10) 0.274(18)
F6 0.53(3) 0.094(7) 0.251(15) -0.001(8) 0.035(16) 0.031(11)
F7 0.257(14) 0.238(13) 0.226(13) 0.096(11) -0.002(11) 0.077(11)
F8 0.200(11) 0.199(11) 0.185(10) 0.001(8) -0.052(8) -0.020(9)
F9 0.327(16) 0.181(10) 0.163(9) 0.069(8) 0.013(10) 0.056(10)
F10 0.221(13) 0.169(10) 0.311(17) 0.018(11) -0.069(12) -0.026(10)
F11 0.264(18) 0.34(2) 0.31(2) -0.055(18) 0.069(15) 0.080(17)
F12 0.37(2) 0.33(2) 0.327(19) 0.045(16) 0.107(17) 0.265(19)
O1 0.084(4) 0.108(5) 0.055(4) -0.006(3) 0.008(3) 0.043(4)
O2 0.085(5) 0.067(4) 0.094(5) -0.005(3) -0.004(4) 0.037(4)
O3 0.113(6) 0.106(5) 0.086(5) 0.015(4) 0.038(4) 0.063(5)
O4 0.065(4) 0.100(5) 0.086(5) 0.018(4) 0.006(4) 0.016(4)
O5 0.113(6) 0.071(4) 0.095(5) 0.017(4) 0.045(4) 0.038(4)
O6 0.186(8) 0.103(6) 0.081(5) -0.022(4) -0.044(5) 0.087(6)
O7 0.074(5) 0.126(6) 0.080(5) 0.026(4) 0.019(4) 0.012(4)
O8 0.255(12) 0.057(5) 0.120(7) -0.005(4) -0.018(7) 0.033(6)
O9 0.183(9) 0.124(7) 0.083(5) 0.013(5) -0.004(5) 0.094(6)
O10 0.071(5) 0.115(6) 0.095(5) -0.002(4) -0.005(4) 0.031(4)
O11 0.074(5) 0.121(6) 0.094(5) 0.022(4) -0.011(4) 0.031(4)
O12 0.109(6) 0.126(7) 0.159(8) 0.010(6) 0.035(6) 0.076(6)
O13 0.121(6) 0.067(4) 0.070(4) -0.010(3) -0.022(4) 0.032(4)
O14 0.083(5) 0.073(4) 0.082(4) 0.015(3) 0.025(4) 0.022(4)
O15 0.083(4) 0.053(3) 0.056(3) 0.002(3) -0.004(3) 0.013(3)
O16 0.075(4) 0.087(4) 0.071(4) 0.025(3) 0.019(3) 0.041(4)
O17 0.075(4) 0.084(4) 0.086(4) 0.001(3) 0.009(3) 0.044(4)
O18 0.071(4) 0.068(4) 0.065(4) 0.021(3) 0.015(3) 0.006(3)
O19 0.049(3) 0.071(4) 0.093(5) 0.016(3) 0.003(3) 0.019(3)
O20 0.079(4) 0.063(4) 0.081(4) 0.002(3) -0.001(3) 0.025(3)
O21 0.097(5) 0.096(5) 0.056(4) -0.016(3) -0.007(3) 0.033(4)
O22 0.059(4) 0.061(4) 0.079(4) 0.001(3) 0.006(3) 0.009(3)
O23 0.073(4) 0.068(4) 0.064(4) 0.004(3) -0.010(3) 0.023(3)
O24 0.103(5) 0.053(3) 0.065(4) -0.001(3) -0.003(3) 0.033(3)
O25 0.059(4) 0.052(4) 0.226(9) 0.025(5) -0.031(5) 0.010(3)
O28 0.052(4) 0.079(5) 0.170(7) -0.006(5) -0.010(4) 0.019(4)
C1 0.168(15) 0.172(15) 0.059(8) -0.007(8) 0.014(8) 0.031(12)
C2 0.179(18) 0.150(16) 0.23(2) 0.020(15) 0.082(16) 0.061(14)
C3 0.135(11) 0.069(7) 0.148(12) 0.001(8) -0.033(9) 0.021(8)
C4 0.172(15) 0.099(10) 0.153(13) 0.019(9) 0.034(11) 0.049(10)
C5 0.164(16) 0.27(2) 0.092(11) 0.008(12) 0.048(10) 0.011(15)
C7 0.100(9) 0.108(10) 0.121(10) 0.012(8) -0.010(8) 0.023(8)
C8 0.075(8) 0.090(9) 0.164(12) 0.017(8) 0.005(8) -0.002(7)
C9 0.185(15) 0.120(11) 0.137(12) 0.014(9) 0.102(12) 0.044(11)
C10 0.191(17) 0.143(14) 0.180(16) 0.013(12) 0.095(14) 0.064(13)
C12 0.136(15) 0.20(2) 0.43(4) 0.14(2) -0.03(2) 0.075(15)
C13 0.121(12) 0.173(15) 0.109(11) 0.065(10) 0.019(9) 0.013(11)
C14 0.155(15) 0.31(3) 0.110(12) 0.050(14) 0.061(11) 0.091(17)
C19 0.081(10) 0.232(19) 0.124(12) -0.016(12) -0.020(9) 0.021(11)
C20 0.072(9) 0.30(3) 0.152(15) -0.025(15) 0.009(9) 0.004(12)
C21 0.113(14) 0.24(2) 0.25(2) 0.10(2) 0.007(14) 0.007(14)
C24 0.182(17) 0.39(3) 0.147(14) 0.039(17) 0.066(13) 0.20(2)
C25 0.25(2) 0.146(15) 0.151(16) -0.038(12) -0.089(15) 0.049(15)
C26 0.146(17) 0.25(3) 0.30(3) 0.06(2) -0.105(18) 0.001(17)
C27 0.103(9) 0.132(11) 0.111(10) 0.020(8) 0.044(8) 0.056(8)
C28 0.143(12) 0.127(11) 0.127(11) 0.010(9) 0.040(9) 0.074(10)
C29 0.138(10) 0.056(6) 0.100(9) -0.011(6) -0.030(8) 0.008(6)
C30 0.131(11) 0.097(9) 0.109(10) -0.044(7) -0.011(8) 0.013(8)
C31 0.125(11) 0.200(16) 0.150(12) 0.096(11) 0.084(10) 0.105(12)
C32 0.145(15) 0.32(3) 0.210(19) 0.099(18) 0.098(14) 0.144(18)
C33 0.135(12) 0.259(19) 0.121(11) -0.029(11) -0.015(9) 0.159(14)
C35 0.087(7) 0.088(7) 0.071(7) 0.023(5) 0.023(5) 0.008(6)
C36 0.226(18) 0.113(11) 0.130(12) 0.037(9) 0.101(12) 0.009(11)
C37 0.064(7) 0.107(9) 0.128(10) 0.029(7) 0.006(7) 0.014(6)
C38 0.062(7) 0.132(11) 0.180(14) 0.021(10) -0.020(8) 0.013(7)
C39 0.140(11) 0.087(8) 0.100(9) -0.015(7) -0.010(8) 0.044(8)
C40 0.27(2) 0.139(13) 0.164(15) -0.058(12) 0.008(14) 0.110(15)
C41 0.107(9) 0.148(11) 0.059(7) -0.003(7) -0.006(6) 0.047(8)
C42 0.119(11) 0.195(15) 0.072(8) -0.017(9) 0.004(7) 0.031(10)
C43 0.102(10) 0.070(7) 0.137(11) 0.003(7) 0.008(8) -0.018(7)
C44 0.088(11) 0.126(13) 0.29(2) 0.018(14) 0.006(12) -0.043(9)
C45 0.126(10) 0.091(8) 0.081(8) 0.027(6) -0.009(7) 0.022(7)
C46 0.235(19) 0.174(16) 0.089(10) 0.048(10) -0.080(12) -0.049(14)
C47 0.150(12) 0.089(8) 0.124(10) -0.019(7) -0.048(9) 0.058(8)
C48 0.33(3) 0.075(9) 0.146(14) -0.041(9) -0.052(14) 0.082(12)

loop_
_atom_type_symbol
_atom_type_description
_atom_type_scat_dispersion_real
_atom_type_scat_dispersion_imag
_atom_type_scat_source
C C 0.0033 0.0016 'International Tables Vol C Tables 4.2.6.8 and 6.1.1.4'
H H 0.0000 0.0000 'International Tables Vol C Tables 4.2.6.8 and 6.1.1.4'
O O 0.0106 0.0060 'International Tables Vol C Tables 4.2.6.8 and 6.1.1.4'
F F 0.0171 0.0103 'International Tables Vol C Tables 4.2.6.8 and 6.1.1.4'
P P 0.1023 0.0942 'International Tables Vol C Tables 4.2.6.8 and 6.1.1.4'
S S 0.1246 0.1234 'International Tables Vol C Tables 4.2.6.8 and 6.1.1.4'
Ag Ag -0.8971 1.1015 'International Tables Vol C Tables 4.2.6.8 and 6.1.1.4'

loop_
_geom_angle_atom_site_label_1
_geom_angle_atom_site_label_2
_geom_angle_atom_site_label_3
_geom_angle
_geom_angle_site_symmetry_1
_geom_angle_site_symmetry_3
S21 Ag1 O28 109.39(18) . .
S21 Ag1 S14 127.15(8) . .
O28 Ag1 S14 118.78(16) . .
S21 Ag1 S16 104.81(8) . .
O28 Ag1 S16 97.80(18) . .
S14 Ag1 S16 89.50(7) . .
S21 Ag1 Ag15 48.08(6) . .
O28 Ag1 Ag15 69.42(15) . .
S14 Ag1 Ag15 170.73(7) . .
S16 Ag1 Ag15 84.86(5) . .
S21 Ag1 Ag2 98.00(6) . .
O28 Ag1 Ag2 73.46(15) . .
S14 Ag1 Ag2 77.14(6) . .
S16 Ag1 Ag2 157.17(6) . .
Ag15 Ag1 Ag2 110.50(3) . .
O25 Ag2 S13 129.1(2) . .
O25 Ag2 S22 100.88(19) . .
S13 Ag2 S22 128.05(8) . .
O25 Ag2 S19 84.0(2) . .
S13 Ag2 S19 108.17(8) . .
S22 Ag2 S19 87.85(8) . .
O25 Ag2 Ag1 76.99(19) . .
S13 Ag2 Ag1 99.15(6) . .
S22 Ag2 Ag1 76.71(6) . .
S19 Ag2 Ag1 152.59(7) . .
S23 Ag3 S17 131.00(9) . .
S23 Ag3 S22 108.09(8) . .
S17 Ag3 S22 89.86(8) . .
S23 Ag3 Ag9 100.80(6) . .
S17 Ag3 Ag9 80.41(7) . .
S22 Ag3 Ag9 148.43(6) . .
S5 Ag4 S15 131.64(8) . .
S5 Ag4 S24 101.05(8) . .
S15 Ag4 S24 114.04(9) . .
S5 Ag4 Ag15 155.89(7) . .
S15 Ag4 Ag15 51.77(5) . .
S24 Ag4 Ag15 96.37(6) . .
S16 Ag5 S3 97.24(8) . .
S16 Ag5 S6 137.51(8) . .
S3 Ag5 S6 120.31(8) . .
S16 Ag5 S5 106.69(8) . .
S3 Ag5 S5 117.25(9) . .
S6 Ag5 S5 74.82(7) . .
S16 Ag5 A11B 123.41(9) . .
S3 Ag5 A11B 56.49(9) . .
S6 Ag5 A11B 95.41(9) . .
S5 Ag5 A11B 61.92(8) . .
S14 Ag6 S12 176.82(10) . .
S14 Ag6 Ag13 94.79(6) . .
S12 Ag6 Ag13 83.24(7) . .
O25 Ag7 S20 122.86(16) . .
O25 Ag7 S10 107.62(19) . .
S20 Ag7 S10 121.17(9) . .
O25 Ag7 S12 93.5(2) . .
S20 Ag7 S12 113.87(9) . .
S10 Ag7 S12 89.01(9) . .
O25 Ag7 Ag13 90.8(2) . .
S20 Ag7 Ag13 50.12(6) . .
S10 Ag7 Ag13 159.38(7) . .
S12 Ag7 Ag13 80.46(6) . .
O25 Ag7 Ag8 60.7(2) . .
S20 Ag7 Ag8 98.78(7) . .
S10 Ag7 Ag8 80.03(7) . .
S12 Ag7 Ag8 146.47(7) . .
Ag13 Ag7 Ag8 118.09(4) . .
S9 Ag8 S19 137.26(10) . .
S9 Ag8 S17 106.41(9) . .
S19 Ag8 S17 94.30(9) . .
S9 Ag8 Ag7 102.30(7) . .
S19 Ag8 Ag7 76.85(7) . .
S17 Ag8 Ag7 145.37(7) . .
O26' Ag9 O26A 30.4(5) . .
O26' Ag9 S18 109.4(5) . .
O26A Ag9 S18 123.6(3) . .
O26' Ag9 S24 116.6(5) . .
O26A Ag9 S24 113.1(3) . .
S18 Ag9 S24 122.95(9) . .
O26' Ag9 S8 115.1(5) . .
O26A Ag9 S8 85.0(3) . .
S18 Ag9 S8 102.17(8) . .
S24 Ag9 S8 87.42(9) . .
O26' Ag9 Ag3 55.3(5) . .
O26A Ag9 Ag3 82.1(3) . .
S18 Ag9 Ag3 99.52(6) . .
S24 Ag9 Ag3 81.71(6) . .
S8 Ag9 Ag3 158.28(6) . .
O26' Ag9 Ag14 77.6(5) . .
O26A Ag9 Ag14 76.8(3) . .
S18 Ag9 Ag14 49.79(6) . .
S24 Ag9 Ag14 165.24(7) . .
S8 Ag9 Ag14 82.50(6) . .
Ag3 Ag9 Ag14 111.22(3) . .
S8 Ag10 S2 139.08(9) . .
S8 Ag10 S5 98.31(8) . .
S2 Ag10 S5 104.23(8) . .
S8 Ag10 Ag12 80.50(7) . .
S2 Ag10 Ag12 117.27(7) . .
S5 Ag10 Ag12 116.57(7) . .
S8 Ag10 A11B 139.66(9) . .
S2 Ag10 A11B 81.11(8) . .
S5 Ag10 A11B 58.88(7) . .
Ag12 Ag10 A11B 81.80(6) . .
S1 A11A S3 171.49(18) . .
S3 A11B S1 136.50(15) . .
S3 A11B O27' 114.6(3) . .
S1 A11B O27' 76.8(3) . .
S3 A11B Ag5 55.54(9) . .
S1 A11B Ag5 167.18(14) . .
O27' A11B Ag5 102.9(3) . .
S3 A11B S5 112.52(12) . .
S1 A11B S5 110.78(14) . .
O27' A11B S5 70.0(3) . .
Ag5 A11B S5 58.03(7) . .
S3 A11B Ag16 96.33(11) . .
S1 A11B Ag16 95.63(11) . .
O27' A11B Ag16 142.4(3) . .
Ag5 A11B Ag16 76.70(8) . .
S5 A11B Ag16 78.99(8) . .
S3 A11B Ag10 161.82(13) . .
S1 A11B Ag10 61.59(9) . .
O27' A11B Ag10 66.6(3) . .
Ag5 A11B Ag10 106.28(9) . .
S5 A11B Ag10 49.79(7) . .
Ag16 A11B Ag10 77.36(7) . .
S7 Ag12 S10 104.24(9) . .
S7 Ag12 S1 131.96(9) . .
S10 Ag12 S1 99.16(9) . .
S7 Ag12 Ag10 96.39(7) . .
S10 Ag12 Ag10 159.22(7) . .
S1 Ag12 Ag10 64.23(7) . .
S7 Ag12 Ag14 48.71(6) . .
S10 Ag12 Ag14 84.82(6) . .
S1 Ag12 Ag14 175.17(8) . .
Ag10 Ag12 Ag14 111.26(4) . .
S20 Ag13 S13 121.86(8) . .
S20 Ag13 S11 114.47(9) . .
S13 Ag13 S11 123.44(9) . .
S20 Ag13 Ag7 50.83(7) . .
S13 Ag13 Ag7 116.72(6) . .
S11 Ag13 Ag7 101.66(7) . .
S20 Ag13 Ag6 118.86(7) . .
S13 Ag13 Ag6 89.84(6) . .
S11 Ag13 Ag6 66.47(7) . .
Ag7 Ag13 Ag6 68.62(3) . .
S9 Ag14 S7 117.39(9) . .
S9 Ag14 S18 118.11(9) . .
S7 Ag14 S18 123.77(9) . .
S9 Ag14 Ag9 126.25(7) . .
S7 Ag14 Ag9 101.29(7) . .
S18 Ag14 Ag9 49.55(6) . .
S9 Ag14 Ag12 98.83(7) . .
S7 Ag14 Ag12 49.57(6) . .
S18 Ag14 Ag12 126.97(7) . .
Ag9 Ag14 Ag12 78.35(3) . .
S15 Ag15 S21 119.85(8) . .
S15 Ag15 S23 116.77(8) . .
S21 Ag15 S23 123.12(8) . .
S15 Ag15 Ag4 52.32(6) . .
S21 Ag15 Ag4 126.89(6) . .
S23 Ag15 Ag4 91.97(6) . .
S15 Ag15 Ag1 98.18(6) . .
S21 Ag15 Ag1 49.18(6) . .
S23 Ag15 Ag1 126.62(6) . .
Ag4 Ag15 Ag1 78.31(3) . .
S4 Ag16 S6 117.79(9) . .
S4 Ag16 S2 115.19(9) . .
S6 Ag16 S2 120.31(8) . .
S4 Ag16 S4 92.65(8) . 2_775
S6 Ag16 S4 85.98(7) . 2_775
S2 Ag16 S4 117.09(7) . 2_775
S4 Ag16 A11B 71.05(8) . .
S6 Ag16 A11B 90.40(8) . .
S2 Ag16 A11B 82.25(8) . .
S4 Ag16 A11B 159.26(8) 2_775 .
P1 S1 A11A 111.21(16) . .
P1 S1 Ag12 114.69(14) . .
A11A S1 Ag12 114.55(15) . .
P1 S1 A11B 103.56(15) . .
A11A S1 A11B 17.69(9) . .
Ag12 S1 A11B 106.19(13) . .
P1 S2 Ag10 84.90(11) . .
P1 S2 Ag16 103.74(12) . .
Ag10 S2 Ag16 102.94(8) . .
P2 S3 A11A 93.29(14) . .
P2 S3 Ag5 103.66(11) . .
A11A S3 Ag5 86.05(11) . .
P2 S3 A11B 97.51(13) . .
A11A S3 A11B 18.08(7) . .
Ag5 S3 A11B 67.97(9) . .
P2 S4 Ag16 109.00(12) . .
P2 S4 Ag16 103.72(12) . 2_775
Ag16 S4 Ag16 87.35(8) . 2_775
P3 S5 Ag4 105.21(11) . .
P3 S5 Ag10 108.06(11) . .
Ag4 S5 Ag10 131.11(9) . .
P3 S5 Ag5 79.06(10) . .
Ag4 S5 Ag5 91.67(7) . .
Ag10 S5 Ag5 128.93(9) . .
P3 S5 A11B 112.67(13) . .
Ag4 S5 A11B 125.22(11) . .
Ag10 S5 A11B 71.33(9) . .
Ag5 S5 A11B 60.05(8) . .
P3 S6 Ag16 97.78(11) . .
P3 S6 Ag5 83.68(10) . .
Ag16 S6 Ag5 92.45(8) . .
P4 S7 Ag14 96.43(12) . .
P4 S7 Ag12 101.28(13) . .
Ag14 S7 Ag12 81.72(8) . .
P4 S8 Ag10 105.03(13) . .
P4 S8 Ag9 111.25(13) . .
Ag10 S8 Ag9 109.93(10) . .
P5 S9 Ag8 100.84(13) . .
P5 S9 Ag14 99.52(13) . .
Ag8 S9 Ag14 90.29(9) . .
P5 S10 Ag7 110.98(14) . .
P5 S10 Ag12 111.17(13) . .
Ag7 S10 Ag12 108.10(10) . .
P6 S11 Ag13 97.30(12) . .
P6 S12 Ag6 94.36(13) . .
P6 S12 Ag7 101.34(13) . .
Ag6 S12 Ag7 89.64(10) . .
P7 S13 Ag2 104.81(11) . .
P7 S13 Ag13 99.34(11) . .
Ag2 S13 Ag13 86.22(8) . .
P7 S14 Ag6 104.30(12) . .
P7 S14 Ag1 112.94(12) . .
Ag6 S14 Ag1 101.78(9) . .
P8 S15 Ag15 103.42(11) . .
P8 S15 Ag4 100.50(11) . .
Ag15 S15 Ag4 75.90(7) . .
P8 S16 Ag5 108.90(11) . .
P8 S16 Ag1 112.38(11) . .
Ag5 S16 Ag1 116.45(10) . .
P9 S17 Ag3 111.78(13) . .
P9 S17 Ag8 110.64(13) . .
Ag3 S17 Ag8 105.65(10) . .
P9 S18 Ag9 103.93(12) . .
P9 S18 Ag14 100.88(12) . .
Ag9 S18 Ag14 80.66(7) . .
P10 S19 Ag8 108.61(13) . .
P10 S19 Ag2 111.18(13) . .
Ag8 S19 Ag2 100.65(10) . .
P10 S20 Ag13 105.34(13) . .
P10 S20 Ag7 100.33(12) . .
Ag13 S20 Ag7 79.05(8) . .
P11 S21 Ag15 97.40(11) . .
P11 S21 Ag1 105.39(12) . .
Ag15 S21 Ag1 82.74(7) . .
P11 S22 Ag2 116.04(12) . .
P11 S22 Ag3 107.81(11) . .
Ag2 S22 Ag3 106.60(9) . .
P12 S23 Ag3 104.91(12) . .
P12 S23 Ag15 101.75(11) . .
Ag3 S23 Ag15 85.95(7) . .
P12 S24 Ag9 115.20(14) . .
P12 S24 Ag4 100.59(13) . .
Ag9 S24 Ag4 100.65(10) . .
O27' S25 O25 118.7(7) . .
O27' S25 O28 125.7(7) . .
O25 S25 O28 112.7(4) . .
O27' S25 O27A 50.6(7) . .
O25 S25 O27A 103.2(5) . .
O28 S25 O27A 102.6(5) . .
O27' S25 O26A 58.7(7) . .
O25 S25 O26A 115.7(6) . .
O28 S25 O26A 112.4(5) . .
O27A S25 O26A 108.9(6) . .
O27' S25 O26' 107.5(10) . .
O25 S25 O26' 85.6(9) . .
O28 S25 O26' 92.2(8) . .
O27A S25 O26' 158.0(9) . .
O26A S25 O26' 49.6(8) . .
O12 P1 O11 110.1(5) . .
O12 P1 S2 112.1(4) . .
O11 P1 S2 105.3(3) . .
O12 P1 S1 101.9(4) . .
O11 P1 S1 110.7(3) . .
S2 P1 S1 116.75(16) . .
O14 P2 O13 107.9(4) . .
O14 P2 S4 106.5(3) . .
O13 P2 S4 110.0(3) . .
O14 P2 S3 111.0(3) . .
O13 P2 S3 103.9(3) . .
S4 P2 S3 117.30(15) . .
O19 P3 O20 106.5(3) . .
O19 P3 S6 112.6(3) . .
O20 P3 S6 108.0(3) . .
O19 P3 S5 105.3(3) . .
O20 P3 S5 111.9(3) . .
S6 P3 S5 112.43(15) . .
O1 P4 O2 107.7(4) . .
O1 P4 S8 102.9(3) . .
O2 P4 S8 111.1(3) . .
O1 P4 S7 112.7(3) . .
O2 P4 S7 103.9(3) . .
S8 P4 S7 118.47(16) . .
O3 P5 O4 108.6(4) . .
O3 P5 S10 103.8(3) . .
O4 P5 S10 110.7(3) . .
O3 P5 S9 111.3(3) . .
O4 P5 S9 102.4(3) . .
S10 P5 S9 119.69(16) . .
O9 P6 O10 106.9(5) . .
O9 P6 S11 104.8(3) . .
O10 P6 S11 114.4(3) . .
O9 P6 S12 110.9(4) . .
O10 P6 S12 102.9(3) . .
S11 P6 S12 116.66(17) . .
O16 P7 O15 107.0(3) . .
O16 P7 S13 104.1(2) . .
O15 P7 S13 111.0(3) . .
O16 P7 S14 109.8(3) . .
O15 P7 S14 104.8(2) . .
S13 P7 S14 119.57(15) . .
O17 P8 O18 108.1(4) . .
O17 P8 S16 103.8(3) . .
O18 P8 S16 111.5(3) . .
O17 P8 S15 110.8(3) . .
O18 P8 S15 102.4(3) . .
S16 P8 S15 119.96(15) . .
O6 P9 O5 107.9(5) . .
O6 P9 S17 110.5(3) . .
O5 P9 S17 104.4(3) . .
O6 P9 S18 103.4(3) . .
O5 P9 S18 110.1(3) . .
S17 P9 S18 120.16(16) . .
O7 P10 O8 109.6(5) . .
O7 P10 S19 111.8(3) . .
O8 P10 S19 100.7(4) . .
O7 P10 S20 102.7(3) . .
O8 P10 S20 112.6(4) . .
S19 P10 S20 119.50(16) . .
O24 P11 O23 101.9(3) . .
O24 P11 S22 110.1(3) . .
O23 P11 S22 110.0(3) . .
O24 P11 S21 109.3(3) . .
O23 P11 S21 105.6(3) . .
S22 P11 S21 118.61(14) . .
O22 P12 O21 108.0(4) . .
O22 P12 S24 110.8(3) . .
O21 P12 S24 104.8(3) . .
O22 P12 S23 103.6(3) . .
O21 P12 S23 110.0(3) . .
S24 P12 S23 119.26(15) . .
F6 P13 F5 88.6(9) . .
F6 P13 F4 178.1(11) . .
F5 P13 F4 89.5(8) . .
F6 P13 F3 97.6(9) . .
F5 P13 F3 89.0(8) . .
F4 P13 F3 82.9(8) . .
F6 P13 F2 90.9(8) . .
F5 P13 F2 179.1(8) . .
F4 P13 F2 91.0(9) . .
F3 P13 F2 91.7(7) . .
F6 P13 F1 89.1(9) . .
F5 P13 F1 94.6(8) . .
F4 P13 F1 90.6(7) . .
F3 P13 F1 172.5(9) . .
F2 P13 F1 84.7(6) . .
F12 P14 F10 96.9(11) . .
F12 P14 F11 179.0(11) . .
F10 P14 F11 82.6(10) . .
F12 P14 F9 91.6(9) . .
F10 P14 F9 91.0(8) . .
F11 P14 F9 89.2(10) . .
F12 P14 F8 96.7(10) . .
F10 P14 F8 166.2(11) . .
F11 P14 F8 83.9(9) . .
F9 P14 F8 86.4(7) . .
F12 P14 F7 88.0(9) . .
F10 P14 F7 89.7(8) . .
F11 P14 F7 91.1(10) . .
F9 P14 F7 179.2(9) . .
F8 P14 F7 93.0(7) . .
C1 O1 P4 121.2(7) . .
C3 O2 P4 120.1(7) . .
P5 O3 C5 133.4(9) . .
C7 O4 P5 123.9(7) . .
C9 O5 P9 121.9(8) . .
C11 O6 P9 130.8(11) . .
C13 O7 P10 123.3(8) . .
C15 O8 P10 128.9(14) . .
C17 O9 P6 124.4(12) . .
C19 O10 P6 123.9(8) . .
C21 O11 P1 117.3(9) . .
C23 O12 P1 130.4(11) . .
C25 O13 P2 122.4(8) . .
C27 O14 P2 126.2(7) . .
C29 O15 P7 121.7(6) . .
C31 O16 P7 120.8(6) . .
C33 O17 P8 119.0(7) . .
C35 O18 P8 121.9(6) . .
C37 O19 P3 120.1(6) . .
C39 O20 P3 118.7(6) . .
C41 O21 P12 121.2(7) . .
C43 O22 P12 121.0(7) . .
C45 O23 P11 122.4(6) . .
C47 O24 P11 122.8(6) . .
S25 O25 Ag2 129.3(4) . .
S25 O25 Ag7 128.2(4) . .
Ag2 O25 Ag7 100.2(2) . .
S25 O26A Ag9 123.1(6) . .
S25 O26' Ag9 122.7(11) . .
S25 O27' A11B 136.0(9) . .
S25 O28 Ag1 115.9(4) . .
C2 C1 O1 105.1(15) . .
C2 C1 H1A 110.7 . .
O1 C1 H1A 110.7 . .
C2 C1 H1B 110.7 . .
O1 C1 H1B 110.7 . .
H1A C1 H1B 108.8 . .
C1 C2 H2A 109.5 . .
C1 C2 H2B 109.5 . .
H2A C2 H2B 109.5 . .
C1 C2 H2C 109.5 . .
H2A C2 H2C 109.5 . .
H2B C2 H2C 109.5 . .
C4 C3 O2 109.2(11) . .
C4 C3 H3A 109.8 . .
O2 C3 H3A 109.8 . .
C4 C3 H3B 109.8 . .
O2 C3 H3B 109.8 . .
H3A C3 H3B 108.3 . .
C3 C4 H4A 109.5 . .
C3 C4 H4B 109.5 . .
H4A C4 H4B 109.5 . .
C3 C4 H4C 109.5 . .
H4A C4 H4C 109.5 . .
H4B C4 H4C 109.5 . .
C6 C5 O3 102.0(15) . .
C6 C5 H5A 111.4 . .
O3 C5 H5A 111.4 . .
C6 C5 H5B 111.4 . .
O3 C5 H5B 111.4 . .
H5A C5 H5B 109.2 . .
C5 C6 H6A 109.5 . .
C5 C6 H6B 109.5 . .
H6A C6 H6B 109.5 . .
C5 C6 H6C 109.5 . .
H6A C6 H6C 109.5 . .
H6B C6 H6C 109.5 . .
O4 C7 C8 110.9(10) . .
O4 C7 H7A 109.5 . .
C8 C7 H7A 109.5 . .
O4 C7 H7B 109.5 . .
C8 C7 H7B 109.5 . .
H7A C7 H7B 108.0 . .
C7 C8 H8A 109.5 . .
C7 C8 H8B 109.5 . .
H8A C8 H8B 109.5 . .
C7 C8 H8C 109.5 . .
H8A C8 H8C 109.5 . .
H8B C8 H8C 109.5 . .
C10 C9 O5 113.6(13) . .
C10 C9 H9A 108.8 . .
O5 C9 H9A 108.8 . .
C10 C9 H9B 108.8 . .
O5 C9 H9B 108.8 . .
H9A C9 H9B 107.7 . .
C9 C10 H10A 109.5 . .
C9 C10 H10B 109.5 . .
H10A C10 H10B 109.5 . .
C9 C10 H10C 109.5 . .
H10A C10 H10C 109.5 . .
H10B C10 H10C 109.5 . .
C12 C11 O6 132(2) . .
C12 C11 H11A 104.3 . .
O6 C11 H11A 104.3 . .
C12 C11 H11B 104.3 . .
O6 C11 H11B 104.3 . .
H11A C11 H11B 105.6 . .
C11 C12 H12A 109.5 . .
C11 C12 H12B 109.5 . .
H12A C12 H12B 109.5 . .
C11 C12 H12C 109.5 . .
H12A C12 H12C 109.5 . .
H12B C12 H12C 109.5 . .
C14 C13 O7 109.8(13) . .
C14 C13 H13A 109.7 . .
O7 C13 H13A 109.7 . .
C14 C13 H13B 109.7 . .
O7 C13 H13B 109.7 . .
H13A C13 H13B 108.2 . .
C13 C14 H14A 109.5 . .
C13 C14 H14B 109.5 . .
H14A C14 H14B 109.5 . .
C13 C14 H14C 109.5 . .
H14A C14 H14C 109.5 . .
H14B C14 H14C 109.5 . .
O8 C15 C16 99.5(19) . .
O8 C15 H15A 111.9 . .
C16 C15 H15A 111.9 . .
O8 C15 H15B 111.9 . .
C16 C15 H15B 111.9 . .
H15A C15 H15B 109.6 . .
C15 C16 H16A 109.5 . .
C15 C16 H16B 109.5 . .
H16A C16 H16B 109.5 . .
C15 C16 H16C 109.5 . .
H16A C16 H16C 109.5 . .
H16B C16 H16C 109.5 . .
C18 C17 O9 115(2) . .
C18 C17 H17A 108.6 . .
O9 C17 H17A 108.6 . .
C18 C17 H17B 108.6 . .
O9 C17 H17B 108.6 . .
H17A C17 H17B 107.5 . .
C17 C18 H18A 109.5 . .
C17 C18 H18B 109.5 . .
H18A C18 H18B 109.5 . .
C17 C18 H18C 109.5 . .
H18A C18 H18C 109.5 . .
H18B C18 H18C 109.5 . .
O10 C19 C20 112.7(13) . .
O10 C19 H19A 109.1 . .
C20 C19 H19A 109.1 . .
O10 C19 H19B 109.1 . .
C20 C19 H19B 109.1 . .
H19A C19 H19B 107.8 . .
C19 C20 H20A 109.5 . .
C19 C20 H20B 109.5 . .
H20A C20 H20B 109.5 . .
C19 C20 H20C 109.5 . .
H20A C20 H20C 109.5 . .
H20B C20 H20C 109.5 . .
O11 C21 C22 106.6(14) . .
O11 C21 H21A 110.4 . .
C22 C21 H21A 110.4 . .
O11 C21 H21B 110.4 . .
C22 C21 H21B 110.4 . .
H21A C21 H21B 108.6 . .
C21 C22 H22A 109.5 . .
C21 C22 H22B 109.5 . .
H22A C22 H22B 109.5 . .
C21 C22 H22C 109.5 . .
H22A C22 H22C 109.5 . .
H22B C22 H22C 109.5 . .
O12 C23 C24 109.8(17) . .
O12 C23 H23A 109.7 . .
C24 C23 H23A 109.7 . .
O12 C23 H23B 109.7 . .
C24 C23 H23B 109.7 . .
H23A C23 H23B 108.2 . .
C23 C24 H24A 109.5 . .
C23 C24 H24B 109.5 . .
H24A C24 H24B 109.5 . .
C23 C24 H24C 109.5 . .
H24A C24 H24C 109.5 . .
H24B C24 H24C 109.5 . .
C26 C25 O13 113.2(16) . .
C26 C25 H25A 108.9 . .
O13 C25 H25A 108.9 . .
C26 C25 H25B 108.9 . .
O13 C25 H25B 108.9 . .
H25A C25 H25B 107.7 . .
C25 C26 H26A 109.5 . .
C25 C26 H26B 109.5 . .
H26A C26 H26B 109.5 . .
C25 C26 H26C 109.5 . .
H26A C26 H26C 109.5 . .
H26B C26 H26C 109.5 . .
O14 C27 C28 113.3(10) . .
O14 C27 H27A 108.9 . .
C28 C27 H27A 108.9 . .
O14 C27 H27B 108.9 . .
C28 C27 H27B 108.9 . .
H27A C27 H27B 107.7 . .
C27 C28 H28A 109.5 . .
C27 C28 H28B 109.5 . .
H28A C28 H28B 109.5 . .
C27 C28 H28C 109.5 . .
H28A C28 H28C 109.5 . .
H28B C28 H28C 109.5 . .
C30 C29 O15 112.0(9) . .
C30 C29 H29A 109.2 . .
O15 C29 H29A 109.2 . .
C30 C29 H29B 109.2 . .
O15 C29 H29B 109.2 . .
H29A C29 H29B 107.9 . .
C29 C30 H30A 109.5 . .
C29 C30 H30B 109.5 . .
H30A C30 H30B 109.5 . .
C29 C30 H30C 109.5 . .
H30A C30 H30C 109.5 . .
H30B C30 H30C 109.5 . .
C32 C31 O16 115.0(12) . .
C32 C31 H31A 108.5 . .
O16 C31 H31A 108.5 . .
C32 C31 H31B 108.5 . .
O16 C31 H31B 108.5 . .
H31A C31 H31B 107.5 . .
C31 C32 H32A 109.5 . .
C31 C32 H32B 109.5 . .
H32A C32 H32B 109.5 . .
C31 C32 H32C 109.5 . .
H32A C32 H32C 109.5 . .
H32B C32 H32C 109.5 . .
C34 C33 O17 106.4(16) . .
C34 C33 H33A 110.5 . .
O17 C33 H33A 110.5 . .
C34 C33 H33B 110.5 . .
O17 C33 H33B 110.5 . .
H33A C33 H33B 108.6 . .
C33 C34 H34A 109.5 . .
C33 C34 H34B 109.5 . .
H34A C34 H34B 109.5 . .
C33 C34 H34C 109.5 . .
H34A C34 H34C 109.5 . .
H34B C34 H34C 109.5 . .
O18 C35 C36 107.1(9) . .
O18 C35 H35A 110.3 . .
C36 C35 H35A 110.3 . .
O18 C35 H35B 110.3 . .
C36 C35 H35B 110.3 . .
H35A C35 H35B 108.6 . .
C35 C36 H36A 109.5 . .
C35 C36 H36B 109.5 . .
H36A C36 H36B 109.5 . .
C35 C36 H36C 109.5 . .
H36A C36 H36C 109.5 . .
H36B C36 H36C 109.5 . .
C38 C37 O19 108.7(10) . .
C38 C37 H37A 109.9 . .
O19 C37 H37A 109.9 . .
C38 C37 H37B 109.9 . .
O19 C37 H37B 109.9 . .
H37A C37 H37B 108.3 . .
C37 C38 H38A 109.5 . .
C37 C38 H38B 109.5 . .
H38A C38 H38B 109.5 . .
C37 C38 H38C 109.5 . .
H38A C38 H38C 109.5 . .
H38B C38 H38C 109.5 . .
C40 C39 O20 111.2(11) . .
C40 C39 H39A 109.4 . .
O20 C39 H39A 109.4 . .
C40 C39 H39B 109.4 . .
O20 C39 H39B 109.4 . .
H39A C39 H39B 108.0 . .
C39 C40 H40A 109.5 . .
C39 C40 H40B 109.5 . .
H40A C40 H40B 109.5 . .
C39 C40 H40C 109.5 . .
H40A C40 H40C 109.5 . .
H40B C40 H40C 109.5 . .
O21 C41 C42 108.7(10) . .
O21 C41 H41A 110.0 . .
C42 C41 H41A 110.0 . .
O21 C41 H41B 110.0 . .
C42 C41 H41B 110.0 . .
H41A C41 H41B 108.3 . .
C41 C42 H42A 109.5 . .
C41 C42 H42B 109.5 . .
H42A C42 H42B 109.5 . .
C41 C42 H42C 109.5 . .
H42A C42 H42C 109.5 . .
H42B C42 H42C 109.5 . .
C44 C43 O22 106.6(11) . .
C44 C43 H43A 110.4 . .
O22 C43 H43A 110.4 . .
C44 C43 H43B 110.4 . .
O22 C43 H43B 110.4 . .
H43A C43 H43B 108.6 . .
C43 C44 H44A 109.5 . .
C43 C44 H44B 109.5 . .
H44A C44 H44B 109.5 . .
C43 C44 H44C 109.5 . .
H44A C44 H44C 109.5 . .
H44B C44 H44C 109.5 . .
C46 C45 O23 111.7(11) . .
C46 C45 H45A 109.3 . .
O23 C45 H45A 109.3 . .
C46 C45 H45B 109.3 . .
O23 C45 H45B 109.3 . .
H45A C45 H45B 107.9 . .
C45 C46 H46A 109.5 . .
C45 C46 H46B 109.5 . .
H46A C46 H46B 109.5 . .
C45 C46 H46C 109.5 . .
H46A C46 H46C 109.5 . .
H46B C46 H46C 109.5 . .
C48 C47 O24 114.7(11) . .
C48 C47 H47A 108.6 . .
O24 C47 H47A 108.6 . .
C48 C47 H47B 108.6 . .
O24 C47 H47B 108.6 . .
H47A C47 H47B 107.6 . .
C47 C48 H48A 109.5 . .
C47 C48 H48B 109.5 . .
H48A C48 H48B 109.5 . .
C47 C48 H48C 109.5 . .
H48A C48 H48C 109.5 . .
H48B C48 H48C 109.5 . .

loop_
_geom_bond_atom_site_label_1
_geom_bond_atom_site_label_2
_geom_bond_distance
_geom_bond_site_symmetry_2
Ag1 S21 2.531(2) .
Ag1 O28 2.568(8) .
Ag1 S14 2.584(2) .
Ag1 S16 2.675(2) .
Ag1 Ag15 3.3176(11) .
Ag1 Ag2 3.3728(12) .
Ag2 O25 2.441(7) .
Ag2 S13 2.494(2) .
Ag2 S22 2.550(3) .
Ag2 S19 2.661(3) .
Ag3 S23 2.485(2) .
Ag3 S17 2.529(3) .
Ag3 S22 2.658(2) .
Ag3 Ag9 3.2139(12) .
Ag4 S5 2.500(2) .
Ag4 S15 2.502(3) .
Ag4 S24 2.526(3) .
Ag4 Ag15 3.0659(11) .
Ag5 S16 2.519(3) .
Ag5 S3 2.554(3) .
Ag5 S6 2.651(3) .
Ag5 S5 2.811(2) .
Ag5 A11B 2.871(3) .
Ag6 S14 2.412(3) .
Ag6 S12 2.452(3) .
Ag6 Ag13 3.1928(12) .
Ag7 O25 2.490(6) .
Ag7 S20 2.516(3) .
Ag7 S10 2.522(3) .
Ag7 S12 2.646(3) .
Ag7 Ag13 3.1865(11) .
Ag7 Ag8 3.2283(13) .
Ag8 S9 2.468(3) .
Ag8 S19 2.487(3) .
Ag8 S17 2.626(3) .
Ag9 O26' 2.42(2) .
Ag9 O26A 2.430(11) .
Ag9 S18 2.498(3) .
Ag9 S24 2.512(3) .
Ag9 S8 2.705(3) .
Ag9 Ag14 3.2389(13) .
Ag10 S8 2.442(3) .
Ag10 S2 2.557(2) .
Ag10 S5 2.608(2) .
Ag10 Ag12 3.0777(14) .
Ag10 A11B 3.235(3) .
A11A S1 2.323(5) .
A11A S3 2.500(5) .
A11B S3 2.582(4) .
A11B S1 2.595(4) .
A11B O27' 2.598(15) .
A11B S5 2.923(4) .
A11B Ag16 3.174(3) .
Ag12 S7 2.534(3) .
Ag12 S10 2.572(3) .
Ag12 S1 2.576(3) .
Ag12 Ag14 3.2946(13) .
Ag13 S20 2.490(3) .
Ag13 S13 2.497(2) .
Ag13 S11 2.500(3) .
Ag14 S9 2.490(3) .
Ag14 S7 2.502(3) .
Ag14 S18 2.507(3) .
Ag15 S15 2.483(2) .
Ag15 S21 2.488(2) .
Ag15 S23 2.504(2) .
Ag16 S4 2.536(3) .
Ag16 S6 2.553(3) .
Ag16 S2 2.563(2) .
Ag16 S4 2.895(3) 2_775
S1 P1 2.011(4) .
S2 P1 1.990(4) .
S3 P2 2.008(3) .
S4 P2 1.967(3) .
S4 Ag16 2.895(3) 2_775
S5 P3 2.012(3) .
S6 P3 1.983(3) .
S7 P4 1.994(4) .
S8 P4 1.994(3) .
S9 P5 2.007(4) .
S10 P5 1.985(3) .
S11 P6 1.967(4) .
S12 P6 2.000(4) .
S13 P7 1.997(3) .
S14 P7 2.010(3) .
S15 P8 2.006(3) .
S16 P8 1.983(3) .
S17 P9 1.985(3) .
S18 P9 1.996(3) .
S19 P10 1.989(4) .
S20 P10 1.999(4) .
S21 P11 1.996(3) .
S22 P11 1.985(3) .
S23 P12 2.011(3) .
S24 P12 1.984(3) .
S25 O27' 1.390(15) .
S25 O25 1.441(6) .
S25 O28 1.454(7) .
S25 O27A 1.457(10) .
S25 O26A 1.503(11) .
S25 O26' 1.53(2) .
P1 O12 1.540(8) .
P1 O11 1.553(7) .
P2 O14 1.568(7) .
P2 O13 1.570(6) .
P3 O19 1.566(6) .
P3 O20 1.582(6) .
P4 O1 1.550(6) .
P4 O2 1.570(6) .
P5 O3 1.555(7) .
P5 O4 1.564(7) .
P6 O9 1.558(7) .
P6 O10 1.593(8) .
P7 O16 1.559(6) .
P7 O15 1.567(6) .
P8 O17 1.562(6) .
P8 O18 1.571(6) .
P9 O6 1.574(8) .
P9 O5 1.577(7) .
P10 O7 1.538(7) .
P10 O8 1.551(9) .
P11 O24 1.570(6) .
P11 O23 1.572(6) .
P12 O22 1.561(6) .
P12 O21 1.570(6) .
P13 F6 1.451(11) .
P13 F5 1.484(11) .
P13 F4 1.499(11) .
P13 F3 1.503(11) .
P13 F2 1.532(11) .
P13 F1 1.537(10) .
P14 F12 1.429(13) .
P14 F10 1.465(12) .
P14 F11 1.473(17) .
P14 F9 1.487(11) .
P14 F8 1.514(10) .
P14 F7 1.561(12) .
O1 C1 1.547(15) .
O2 C3 1.482(13) .
O3 C5 1.575(16) .
O4 C7 1.434(12) .
O5 C9 1.450(13) .
O6 C11 1.34(2) .
O7 C13 1.454(13) .
O8 C15 1.39(2) .
O9 C17 1.44(2) .
O10 C19 1.417(15) .
O11 C21 1.469(9) .
O12 C23 1.37(2) .
O13 C25 1.442(17) .
O14 C27 1.440(12) .
O15 C29 1.472(11) .
O16 C31 1.457(12) .
O17 C33 1.510(13) .
O18 C35 1.437(10) .
O19 C37 1.462(11) .
O20 C39 1.450(12) .
O21 C41 1.430(12) .
O22 C43 1.482(11) .
O23 C45 1.451(11) .
O24 C47 1.409(12) .
C1 C2 1.279(19) .
C1 H1A 0.9700 .
C1 H1B 0.9700 .
C2 H2A 0.9600 .
C2 H2B 0.9600 .
C2 H2C 0.9600 .
C3 C4 1.416(17) .
C3 H3A 0.9700 .
C3 H3B 0.9700 .
C4 H4A 0.9600 .
C4 H4B 0.9600 .
C4 H4C 0.9600 .
C5 C6 1.487(9) .
C5 H5A 0.9700 .
C5 H5B 0.9700 .
C6 H6A 0.9600 .
C6 H6B 0.9600 .
C6 H6C 0.9600 .
C7 C8 1.445(15) .
C7 H7A 0.9700 .
C7 H7B 0.9700 .
C8 H8A 0.9600 .
C8 H8B 0.9600 .
C8 H8C 0.9600 .
C9 C10 1.315(17) .
C9 H9A 0.9700 .
C9 H9B 0.9700 .
C10 H10A 0.9600 .
C10 H10B 0.9600 .
C10 H10C 0.9600 .
C11 C12 1.28(2) .
C11 H11A 0.9700 .
C11 H11B 0.9700 .
C12 H12A 0.9600 .
C12 H12B 0.9600 .
C12 H12C 0.9600 .
C13 C14 1.45(2) .
C13 H13A 0.9700 .
C13 H13B 0.9700 .
C14 H14A 0.9600 .
C14 H14B 0.9600 .
C14 H14C 0.9600 .
C15 C16 1.60(3) .
C15 H15A 0.9700 .
C15 H15B 0.9700 .
C16 H16A 0.9600 .
C16 H16B 0.9600 .
C16 H16C 0.9600 .
C17 C18 1.32(3) .
C17 H17A 0.9700 .
C17 H17B 0.9700 .
C18 H18A 0.9600 .
C18 H18B 0.9600 .
C18 H18C 0.9600 .
C19 C20 1.426(18) .
C19 H19A 0.9700 .
C19 H19B 0.9700 .
C20 H20A 0.9600 .
C20 H20B 0.9600 .
C20 H20C 0.9600 .
C21 C22 1.483(9) .
C21 H21A 0.9700 .
C21 H21B 0.9700 .
C22 H22A 0.9600 .
C22 H22B 0.9600 .
C22 H22C 0.9600 .
C23 C24 1.50(2) .
C23 H23A 0.9700 .
C23 H23B 0.9700 .
C24 H24A 0.9600 .
C24 H24B 0.9600 .
C24 H24C 0.9600 .
C25 C26 1.36(2) .
C25 H25A 0.9700 .
C25 H25B 0.9700 .
C26 H26A 0.9600 .
C26 H26B 0.9600 .
C26 H26C 0.9600 .
C27 C28 1.467(16) .
C27 H27A 0.9700 .
C27 H27B 0.9700 .
C28 H28A 0.9600 .
C28 H28B 0.9600 .
C28 H28C 0.9600 .
C29 C30 1.431(15) .
C29 H29A 0.9700 .
C29 H29B 0.9700 .
C30 H30A 0.9600 .
C30 H30B 0.9600 .
C30 H30C 0.9600 .
C31 C32 1.297(17) .
C31 H31A 0.9700 .
C31 H31B 0.9700 .
C32 H32A 0.9600 .
C32 H32B 0.9600 .
C32 H32C 0.9600 .
C33 C34 1.29(2) .
C33 H33A 0.9700 .
C33 H33B 0.9700 .
C34 H34A 0.9600 .
C34 H34B 0.9600 .
C34 H34C 0.9600 .
C35 C36 1.457(15) .
C35 H35A 0.9700 .
C35 H35B 0.9700 .
C36 H36A 0.9600 .
C36 H36B 0.9600 .
C36 H36C 0.9600 .
C37 C38 1.455(15) .
C37 H37A 0.9700 .
C37 H37B 0.9700 .
C38 H38A 0.9600 .
C38 H38B 0.9600 .
C38 H38C 0.9600 .
C39 C40 1.439(16) .
C39 H39A 0.9700 .
C39 H39B 0.9700 .
C40 H40A 0.9600 .
C40 H40B 0.9600 .
C40 H40C 0.9600 .
C41 C42 1.483(15) .
C41 H41A 0.9700 .
C41 H41B 0.9700 .
C42 H42A 0.9600 .
C42 H42B 0.9600 .
C42 H42C 0.9600 .
C43 C44 1.454(18) .
C43 H43A 0.9700 .
C43 H43B 0.9700 .
C44 H44A 0.9600 .
C44 H44B 0.9600 .
C44 H44C 0.9600 .
C45 C46 1.379(15) .
C45 H45A 0.9700 .
C45 H45B 0.9700 .
C46 H46A 0.9600 .
C46 H46B 0.9600 .
C46 H46C 0.9600 .
C47 C48 1.399(15) .
C47 H47A 0.9700 .
C47 H47B 0.9700 .
C48 H48A 0.9600 .
C48 H48B 0.9600 .
C48 H48C 0.9600 .
